data_1517607
loop_
_publ_author_name
'Su, Youla'
'Zhou, Haipin'
'Chen, Jiaxuan'
'Xu, Jinyi'
'Wu, Xiaoming'
'Lin, Aijun'
'Yao, Hequan'

_publ_section_title
;
 Solvent-Controlled Switchable C-H Alkenylation of
 4-Aryl-1H-pyrrole-3-carboxylates: Application to the Total Synthesis of
 (+-)-Rhazinilam.
;
_journal_issue 18
_journal_name_full 'Organic letters'
_journal_page_first 4884
_journal_page_last 4887
_journal_paper_doi 10.1021/ol5023933
_journal_volume 16
_journal_year 2014
_chemical_formula_sum 'C25 H30 N2 O6'
_chemical_formula_weight 454.51
_chemical_name_systematic
; 
 ? 
;
_space_group_IT_number 2
_symmetry_cell_setting triclinic
_symmetry_space_group_name_Hall '-P 1'
_symmetry_space_group_name_H-M 'P -1'
_atom_sites_solution_hydrogens geom
_atom_sites_solution_primary direct
_atom_sites_solution_secondary difmap
_audit_creation_method SHELXL-97
_cell_angle_alpha 105.88(3)
_cell_angle_beta 91.47(3)
_cell_angle_gamma 101.15(3)
_cell_formula_units_Z 2
_cell_length_a 8.7470(17)
_cell_length_b 11.114(2)
_cell_length_c 13.238(3)
_cell_measurement_reflns_used 25
_cell_measurement_temperature 293(2)
_cell_measurement_theta_max 13
_cell_measurement_theta_min 9
_cell_volume 1210.2(5)
_computing_structure_refinement 'SHELXL-97 (Sheldrick, 1997)'
_computing_structure_solution 'SHELXS-97 (Sheldrick, 1990)'
_diffrn_ambient_temperature 293(2)
_diffrn_measured_fraction_theta_full 0.986
_diffrn_measured_fraction_theta_max 0.986
_diffrn_measurement_device_type 'Nonius CAD4'
_diffrn_measurement_method \w/2\q
_diffrn_radiation_monochromator graphite
_diffrn_radiation_source 'fine-focus sealed tube'
_diffrn_radiation_type MoK\a
_diffrn_radiation_wavelength 0.71073
_diffrn_reflns_av_R_equivalents 0.0774
_diffrn_reflns_av_sigmaI/netI 0.0563
_diffrn_reflns_limit_h_max 10
_diffrn_reflns_limit_h_min 0
_diffrn_reflns_limit_k_max 13
_diffrn_reflns_limit_k_min -13
_diffrn_reflns_limit_l_max 15
_diffrn_reflns_limit_l_min -15
_diffrn_reflns_number 4345
_diffrn_reflns_theta_full 25.38
_diffrn_reflns_theta_max 25.38
_diffrn_reflns_theta_min 1.60
_diffrn_standards_decay_% 1
_diffrn_standards_interval_count 200
_diffrn_standards_interval_time 2h
_diffrn_standards_number 3
_exptl_absorpt_coefficient_mu 0.089
_exptl_absorpt_correction_T_max 0.9911
_exptl_absorpt_correction_T_min 0.9737
_exptl_absorpt_correction_type psi-scan
_exptl_crystal_density_diffrn 1.247
_exptl_crystal_density_method 'not measured'
_exptl_crystal_F_000 484
_exptl_crystal_size_max 0.30
_exptl_crystal_size_mid 0.20
_exptl_crystal_size_min 0.10
_refine_diff_density_max 0.302
_refine_diff_density_min -0.214
_refine_diff_density_rms 0.052
_refine_ls_extinction_method none
_refine_ls_goodness_of_fit_ref 1.002
_refine_ls_hydrogen_treatment constr
_refine_ls_matrix_type full
_refine_ls_number_parameters 298
_refine_ls_number_reflns 4078
_refine_ls_number_restraints 0
_refine_ls_restrained_S_all 1.002
_refine_ls_R_factor_all 0.1032
_refine_ls_R_factor_gt 0.0671
_refine_ls_shift/su_max 0.000
_refine_ls_shift/su_mean 0.000
_refine_ls_structure_factor_coef Fsqd
_refine_ls_weighting_details 'calc w=1/[\s^2^(Fo^2^)+(0.1000P)^2^+0.1600P] where P=(Fo^2^+2Fc^2^)/3'
_refine_ls_weighting_scheme calc
_refine_ls_wR_factor_gt 0.1569
_refine_ls_wR_factor_ref 0.1771
_reflns_number_gt 2679
_reflns_number_total 4078
_reflns_threshold_expression >2sigma(I)
_cod_data_source_file ol5023933_si_003.cif
_cod_data_source_block x
_cod_depositor_comments
;
The following automatic conversions were performed:

'_symmetry_cell_setting' value 'Triclinic' changed to 'triclinic'
according to
/home/saulius/struct/COD-crude-data--automatic-downloads/rss-feeds/ACS/lib/dictionaries/cif_core.dic
dictionary named 'cif_core.dic' version 2.4.2 from 2011-04-26.

Automatic conversion script
Id: cif_fix_values 2281 2013-09-26 08:29:07Z andrius 

 Adding full bibliography for 1517607--1517608.cif.
;
_cod_original_cell_volume 1210.2(4)
_cod_original_sg_symbol_H-M P-1
_cod_database_code 1517607

loop_
_symmetry_equiv_pos_as_xyz
'x, y, z'
'-x, -y, -z'

loop_
_atom_site_label
_atom_site_type_symbol
_atom_site_fract_x
_atom_site_fract_y
_atom_site_fract_z
_atom_site_U_iso_or_equiv
_atom_site_adp_type
_atom_site_occupancy
_atom_site_symmetry_multiplicity
_atom_site_calc_flag
_atom_site_refinement_flags
N1 N 0.6615(3) 0.1677(2) 0.05856(14) 0.0477(5) Uani 1 1 d .
C1 C 0.7580(3) 0.2317(2) 0.25072(18) 0.0449(6) Uani 1 1 d .
O1 O 0.3221(3) 0.2938(3) -0.09123(17) 0.0924(8) Uani 1 1 d .
O2 O 0.3010(3) 0.4124(2) 0.07083(15) 0.0750(7) Uani 1 1 d .
N2 N 0.2890(3) 0.2352(2) 0.29322(19) 0.0579(6) Uani 1 1 d .
C2 C 0.8908(3) 0.1656(3) 0.2064(2) 0.0577(7) Uani 1 1 d .
H2A H 0.9678 0.2258 0.1834 0.069 Uiso 1 1 calc R
H2B H 0.9416 0.1427 0.2623 0.069 Uiso 1 1 calc R
O3 O 0.2488(3) 0.1946(2) 0.36799(19) 0.0890(8) Uani 1 1 d .
C3 C 0.8360(4) 0.0458(3) 0.1142(2) 0.0628(8) Uani 1 1 d .
H3A H 0.9229 0.0046 0.0931 0.075 Uiso 1 1 calc R
H3B H 0.7558 -0.0142 0.1350 0.075 Uiso 1 1 calc R
O4 O 0.2574(3) 0.1688(2) 0.20114(17) 0.0722(6) Uani 1 1 d .
C4 C 0.7718(4) 0.0838(3) 0.0244(2) 0.0646(8) Uani 1 1 d .
H4A H 0.8573 0.1276 -0.0061 0.078 Uiso 1 1 calc R
H4B H 0.7193 0.0077 -0.0297 0.078 Uiso 1 1 calc R
O5 O 1.0113(3) 0.66849(17) 0.27598(13) 0.0602(6) Uani 1 1 d .
C5 C 0.6520(3) 0.2401(2) 0.16193(17) 0.0385(5) Uani 1 1 d .
O6 O 0.9459(3) 0.6311(2) 0.42944(15) 0.0763(7) Uani 1 1 d .
C6 C 0.5387(3) 0.3095(2) 0.15855(17) 0.0406(6) Uani 1 1 d .
C7 C 0.4809(3) 0.2804(3) 0.05025(18) 0.0482(6) Uani 1 1 d .
C8 C 0.5601(3) 0.1940(3) -0.00645(18) 0.0514(7) Uani 1 1 d .
H8A H 0.5461 0.1584 -0.0792 0.062 Uiso 1 1 calc R
C9 C 0.4851(3) 0.4018(2) 0.24814(17) 0.0409(6) Uani 1 1 d .
C10 C 0.5495(3) 0.5317(3) 0.2706(2) 0.0545(7) Uani 1 1 d .
H10A H 0.6241 0.5593 0.2286 0.065 Uiso 1 1 calc R
C11 C 0.5060(4) 0.6206(3) 0.3533(2) 0.0638(8) Uani 1 1 d .
H11A H 0.5518 0.7068 0.3665 0.077 Uiso 1 1 calc R
C12 C 0.3946(4) 0.5825(3) 0.4170(2) 0.0638(8) Uani 1 1 d .
H12A H 0.3651 0.6430 0.4724 0.077 Uiso 1 1 calc R
C13 C 0.3279(4) 0.4553(3) 0.3982(2) 0.0580(7) Uani 1 1 d .
H13A H 0.2549 0.4287 0.4417 0.070 Uiso 1 1 calc R
C14 C 0.3707(3) 0.3668(2) 0.31336(18) 0.0445(6) Uani 1 1 d .
C15 C 0.3610(4) 0.3278(3) 0.0022(2) 0.0580(7) Uani 1 1 d .
C16 C 0.1885(5) 0.4687(4) 0.0303(3) 0.0888(11) Uani 1 1 d .
H16A H 0.1526 0.5276 0.0875 0.133 Uiso 1 1 calc R
H16B H 0.1015 0.4028 -0.0064 0.133 Uiso 1 1 calc R
H16C H 0.2358 0.5134 -0.0173 0.133 Uiso 1 1 calc R
C17 C 0.6687(4) 0.1532(3) 0.3165(2) 0.0600(8) Uani 1 1 d .
H17A H 0.7118 0.1736 0.3855 0.072 Uiso 1 1 calc R
C18 C 0.5480(5) 0.0662(4) 0.2951(3) 0.0958(13) Uani 1 1 d .
H18A H 0.4969 0.0394 0.2278 0.115 Uiso 1 1 calc R
H18B H 0.5096 0.0284 0.3464 0.115 Uiso 1 1 calc R
C19 C 0.8290(3) 0.3656(2) 0.32579(18) 0.0475(6) Uani 1 1 d .
H19A H 0.7449 0.4039 0.3578 0.057 Uiso 1 1 calc R
H19B H 0.8950 0.3559 0.3818 0.057 Uiso 1 1 calc R
C20 C 0.9250(3) 0.4559(3) 0.27216(19) 0.0493(6) Uani 1 1 d .
H20A H 1.0233 0.4295 0.2564 0.059 Uiso 1 1 calc R
H20B H 0.8692 0.4488 0.2058 0.059 Uiso 1 1 calc R
C21 C 0.9589(3) 0.5932(3) 0.3371(2) 0.0518(7) Uani 1 1 d .
C22 C 1.0498(4) 0.8089(3) 0.3150(2) 0.0569(7) Uani 1 1 d .
C23 C 1.1834(5) 0.8524(4) 0.4007(3) 0.0895(12) Uani 1 1 d .
H23A H 1.1488 0.8281 0.4619 0.134 Uiso 1 1 calc R
H23B H 1.2171 0.9437 0.4187 0.134 Uiso 1 1 calc R
H23C H 1.2690 0.8130 0.3758 0.134 Uiso 1 1 calc R
C24 C 0.9076(5) 0.8590(4) 0.3502(3) 0.0891(11) Uani 1 1 d .
H24A H 0.8268 0.8288 0.2934 0.134 Uiso 1 1 calc R
H24B H 0.9328 0.9508 0.3711 0.134 Uiso 1 1 calc R
H24C H 0.8717 0.8296 0.4090 0.134 Uiso 1 1 calc R
C25 C 1.1001(5) 0.8467(3) 0.2171(3) 0.0890(12) Uani 1 1 d .
H25A H 1.0142 0.8177 0.1638 0.133 Uiso 1 1 calc R
H25B H 1.1861 0.8083 0.1914 0.133 Uiso 1 1 calc R
H25C H 1.1319 0.9381 0.2344 0.133 Uiso 1 1 calc R

loop_
_atom_site_aniso_label
_atom_site_aniso_U_11
_atom_site_aniso_U_22
_atom_site_aniso_U_33
_atom_site_aniso_U_23
_atom_site_aniso_U_13
_atom_site_aniso_U_12
N1 0.0542(13) 0.0533(13) 0.0390(11) 0.0101(9) 0.0088(9) 0.0235(11)
C1 0.0476(15) 0.0457(14) 0.0462(13) 0.0189(10) 0.0034(10) 0.0124(12)
O1 0.1054(19) 0.121(2) 0.0561(13) 0.0223(12) -0.0264(12) 0.0438(17)
O2 0.0799(15) 0.0994(17) 0.0577(12) 0.0222(11) -0.0061(10) 0.0486(14)
N2 0.0457(13) 0.0601(15) 0.0689(16) 0.0227(12) 0.0186(11) 0.0056(12)
C2 0.0539(17) 0.0626(18) 0.0653(17) 0.0254(14) 0.0013(13) 0.0229(15)
O3 0.104(2) 0.0775(16) 0.0916(16) 0.0392(13) 0.0384(14) 0.0073(15)
C3 0.0686(19) 0.0596(19) 0.0717(18) 0.0204(14) 0.0214(14) 0.0360(16)
O4 0.0606(13) 0.0661(14) 0.0744(14) 0.0036(11) 0.0143(10) -0.0013(11)
C4 0.076(2) 0.068(2) 0.0553(16) 0.0127(13) 0.0172(14) 0.0333(17)
O5 0.0851(15) 0.0481(11) 0.0486(10) 0.0216(8) 0.0061(9) 0.0054(10)
C5 0.0403(13) 0.0385(13) 0.0402(12) 0.0126(9) 0.0083(9) 0.0137(11)
O6 0.1114(19) 0.0670(14) 0.0462(11) 0.0192(9) 0.0092(11) 0.0040(13)
C6 0.0367(13) 0.0457(14) 0.0409(12) 0.0161(10) 0.0017(9) 0.0069(11)
C7 0.0464(15) 0.0567(16) 0.0425(13) 0.0192(11) -0.0040(11) 0.0071(13)
C8 0.0578(17) 0.0605(17) 0.0351(12) 0.0106(11) 0.0020(11) 0.0146(14)
C9 0.0396(13) 0.0484(15) 0.0404(12) 0.0185(10) -0.0020(10) 0.0149(12)
C10 0.0624(18) 0.0527(17) 0.0552(15) 0.0205(12) 0.0089(13) 0.0199(14)
C11 0.071(2) 0.0446(16) 0.0760(19) 0.0150(13) 0.0099(15) 0.0157(15)
C12 0.075(2) 0.060(2) 0.0587(17) 0.0100(13) 0.0166(14) 0.0296(17)
C13 0.0625(18) 0.070(2) 0.0480(14) 0.0186(13) 0.0134(12) 0.0254(16)
C14 0.0419(14) 0.0496(15) 0.0465(13) 0.0176(11) 0.0029(10) 0.0148(12)
C15 0.0601(18) 0.0626(18) 0.0502(16) 0.0207(13) -0.0094(13) 0.0053(15)
C16 0.082(2) 0.117(3) 0.088(2) 0.044(2) -0.0051(19) 0.051(2)
C17 0.081(2) 0.0547(18) 0.0490(15) 0.0239(12) 0.0088(14) 0.0118(17)
C18 0.109(3) 0.075(3) 0.098(3) 0.0265(19) 0.041(2) 0.001(2)
C19 0.0524(16) 0.0527(15) 0.0431(13) 0.0231(11) -0.0016(11) 0.0118(13)
C20 0.0482(15) 0.0520(16) 0.0497(14) 0.0184(11) 0.0043(11) 0.0094(13)
C21 0.0533(16) 0.0578(17) 0.0499(16) 0.0244(12) 0.0029(12) 0.0120(14)
C22 0.072(2) 0.0438(15) 0.0547(15) 0.0211(12) -0.0017(13) 0.0030(15)
C23 0.090(3) 0.071(2) 0.098(3) 0.0260(19) -0.026(2) -0.004(2)
C24 0.094(3) 0.070(2) 0.108(3) 0.029(2) 0.005(2) 0.024(2)
C25 0.126(3) 0.059(2) 0.080(2) 0.0360(16) 0.014(2) -0.010(2)

loop_
_atom_type_symbol
_atom_type_description
_atom_type_scat_dispersion_real
_atom_type_scat_dispersion_imag
_atom_type_scat_source
C C 0.0033 0.0016 'International Tables Vol C Tables 4.2.6.8 and 6.1.1.4'
H H 0.0000 0.0000 'International Tables Vol C Tables 4.2.6.8 and 6.1.1.4'
N N 0.0061 0.0033 'International Tables Vol C Tables 4.2.6.8 and 6.1.1.4'
O O 0.0106 0.0060 'International Tables Vol C Tables 4.2.6.8 and 6.1.1.4'

loop_
_geom_angle_atom_site_label_1
_geom_angle_atom_site_label_2
_geom_angle_atom_site_label_3
_geom_angle
C8 N1 C5 109.1(2)
C8 N1 C4 124.8(2)
C5 N1 C4 125.9(2)
C5 C1 C17 111.1(2)
C5 C1 C2 110.3(2)
C17 C1 C2 107.3(2)
C5 C1 C19 111.4(2)
C17 C1 C19 107.3(2)
C2 C1 C19 109.2(2)
C15 O2 C16 117.1(2)
O3 N2 O4 122.1(3)
O3 N2 C14 119.1(2)
O4 N2 C14 118.7(2)
C3 C2 C1 113.6(2)
C3 C2 H2A 108.8
C1 C2 H2A 108.8
C3 C2 H2B 108.8
C1 C2 H2B 108.8
H2A C2 H2B 107.7
C4 C3 C2 108.5(2)
C4 C3 H3A 110.0
C2 C3 H3A 110.0
C4 C3 H3B 110.0
C2 C3 H3B 110.0
H3A C3 H3B 108.4
N1 C4 C3 111.6(2)
N1 C4 H4A 109.3
C3 C4 H4A 109.3
N1 C4 H4B 109.3
C3 C4 H4B 109.3
H4A C4 H4B 108.0
C21 O5 C22 123.1(2)
C6 C5 N1 107.05(19)
C6 C5 C1 133.0(2)
N1 C5 C1 120.0(2)
C5 C6 C7 107.4(2)
C5 C6 C9 127.9(2)
C7 C6 C9 124.7(2)
C8 C7 C6 106.6(2)
C8 C7 C15 123.1(2)
C6 C7 C15 130.3(3)
N1 C8 C7 109.8(2)
N1 C8 H8A 125.1
C7 C8 H8A 125.1
C10 C9 C14 116.1(2)
C10 C9 C6 119.5(2)
C14 C9 C6 124.3(2)
C11 C10 C9 121.9(3)
C11 C10 H10A 119.1
C9 C10 H10A 119.1
C10 C11 C12 120.4(3)
C10 C11 H11A 119.8
C12 C11 H11A 119.8
C13 C12 C11 119.9(3)
C13 C12 H12A 120.1
C11 C12 H12A 120.1
C12 C13 C14 119.1(3)
C12 C13 H13A 120.4
C14 C13 H13A 120.4
C13 C14 C9 122.5(2)
C13 C14 N2 116.7(2)
C9 C14 N2 120.8(2)
O1 C15 O2 123.3(3)
O1 C15 C7 123.5(3)
O2 C15 C7 113.2(2)
O2 C16 H16A 109.5
O2 C16 H16B 109.5
H16A C16 H16B 109.5
O2 C16 H16C 109.5
H16A C16 H16C 109.5
H16B C16 H16C 109.5
C18 C17 C1 132.1(3)
C18 C17 H17A 114.0
C1 C17 H17A 114.0
C17 C18 H18A 120.0
C17 C18 H18B 120.0
H18A C18 H18B 120.0
C20 C19 C1 113.9(2)
C20 C19 H19A 108.8
C1 C19 H19A 108.8
C20 C19 H19B 108.8
C1 C19 H19B 108.8
H19A C19 H19B 107.7
C21 C20 C19 113.6(2)
C21 C20 H20A 108.9
C19 C20 H20A 108.9
C21 C20 H20B 108.9
C19 C20 H20B 108.9
H20A C20 H20B 107.7
O6 C21 O5 124.5(3)
O6 C21 C20 126.0(2)
O5 C21 C20 109.4(2)
O5 C22 C24 110.4(3)
O5 C22 C25 102.3(2)
C24 C22 C25 109.8(3)
O5 C22 C23 110.2(2)
C24 C22 C23 112.8(3)
C25 C22 C23 110.9(3)
C22 C23 H23A 109.5
C22 C23 H23B 109.5
H23A C23 H23B 109.5
C22 C23 H23C 109.5
H23A C23 H23C 109.5
H23B C23 H23C 109.5
C22 C24 H24A 109.5
C22 C24 H24B 109.5
H24A C24 H24B 109.5
C22 C24 H24C 109.5
H24A C24 H24C 109.5
H24B C24 H24C 109.5
C22 C25 H25A 109.5
C22 C25 H25B 109.5
H25A C25 H25B 109.5
C22 C25 H25C 109.5
H25A C25 H25C 109.5
H25B C25 H25C 109.5

loop_
_geom_bond_atom_site_label_1
_geom_bond_atom_site_label_2
_geom_bond_distance
N1 C8 1.346(3)
N1 C5 1.399(3)
N1 C4 1.464(4)
C1 C5 1.512(3)
C1 C17 1.522(4)
C1 C2 1.537(4)
C1 C19 1.546(4)
O1 C15 1.208(3)
O2 C15 1.316(4)
O2 C16 1.429(4)
N2 O3 1.228(3)
N2 O4 1.232(3)
N2 C14 1.447(3)
C2 C3 1.525(4)
C2 H2A 0.9700
C2 H2B 0.9700
C3 C4 1.498(4)
C3 H3A 0.9700
C3 H3B 0.9700
C4 H4A 0.9700
C4 H4B 0.9700
O5 C21 1.344(3)
O5 C22 1.470(3)
C5 C6 1.376(3)
O6 C21 1.195(3)
C6 C7 1.436(3)
C6 C9 1.492(3)
C7 C8 1.362(4)
C7 C15 1.466(4)
C8 H8A 0.9300
C9 C10 1.390(4)
C9 C14 1.405(3)
C10 C11 1.376(4)
C10 H10A 0.9300
C11 C12 1.385(4)
C11 H11A 0.9300
C12 C13 1.372(4)
C12 H12A 0.9300
C13 C14 1.388(4)
C13 H13A 0.9300
C16 H16A 0.9600
C16 H16B 0.9600
C16 H16C 0.9600
C17 C18 1.252(5)
C17 H17A 0.9300
C18 H18A 0.9300
C18 H18B 0.9300
C19 C20 1.520(3)
C19 H19A 0.9700
C19 H19B 0.9700
C20 C21 1.500(4)
C20 H20A 0.9700
C20 H20B 0.9700
C22 C24 1.494(5)
C22 C25 1.517(4)
C22 C23 1.518(4)
C23 H23A 0.9600
C23 H23B 0.9600
C23 H23C 0.9600
C24 H24A 0.9600
C24 H24B 0.9600
C24 H24C 0.9600
C25 H25A 0.9600
C25 H25B 0.9600
C25 H25C 0.9600

loop_
_geom_torsion_atom_site_label_1
_geom_torsion_atom_site_label_2
_geom_torsion_atom_site_label_3
_geom_torsion_atom_site_label_4
_geom_torsion
C5 C1 C2 C3 -44.9(3)
C17 C1 C2 C3 76.3(3)
C19 C1 C2 C3 -167.7(2)
C1 C2 C3 C4 64.0(3)
C8 N1 C4 C3 -164.4(3)
C5 N1 C4 C3 20.5(4)
C2 C3 C4 N1 -48.5(3)
C8 N1 C5 C6 1.4(3)
C4 N1 C5 C6 177.1(3)
C8 N1 C5 C1 -178.1(2)
C4 N1 C5 C1 -2.4(4)
C17 C1 C5 C6 75.7(3)
C2 C1 C5 C6 -165.4(3)
C19 C1 C5 C6 -43.9(4)
C17 C1 C5 N1 -104.9(3)
C2 C1 C5 N1 14.0(3)
C19 C1 C5 N1 135.5(2)
N1 C5 C6 C7 -1.3(3)
C1 C5 C6 C7 178.1(2)
N1 C5 C6 C9 -179.7(2)
C1 C5 C6 C9 -0.2(4)
C5 C6 C7 C8 0.8(3)
C9 C6 C7 C8 179.2(2)
C5 C6 C7 C15 -179.6(3)
C9 C6 C7 C15 -1.2(4)
C5 N1 C8 C7 -0.9(3)
C4 N1 C8 C7 -176.7(3)
C6 C7 C8 N1 0.1(3)
C15 C7 C8 N1 -179.5(3)
C5 C6 C9 C10 95.1(3)
C7 C6 C9 C10 -83.0(3)
C5 C6 C9 C14 -85.1(3)
C7 C6 C9 C14 96.8(3)
C14 C9 C10 C11 1.3(4)
C6 C9 C10 C11 -179.0(2)
C9 C10 C11 C12 -0.3(4)
C10 C11 C12 C13 0.5(5)
C11 C12 C13 C14 -1.7(4)
C12 C13 C14 C9 2.7(4)
C12 C13 C14 N2 -176.0(2)
C10 C9 C14 C13 -2.5(4)
C6 C9 C14 C13 177.8(2)
C10 C9 C14 N2 176.2(2)
C6 C9 C14 N2 -3.5(3)
O3 N2 C14 C13 -34.5(4)
O4 N2 C14 C13 143.1(3)
O3 N2 C14 C9 146.7(3)
O4 N2 C14 C9 -35.7(3)
C16 O2 C15 O1 -2.3(5)
C16 O2 C15 C7 177.0(3)
C8 C7 C15 O1 0.4(5)
C6 C7 C15 O1 -179.2(3)
C8 C7 C15 O2 -178.9(3)
C6 C7 C15 O2 1.6(4)
C5 C1 C17 C18 25.7(5)
C2 C1 C17 C18 -95.0(4)
C19 C1 C17 C18 147.7(4)
C5 C1 C19 C20 -59.1(3)
C17 C1 C19 C20 179.1(2)
C2 C1 C19 C20 63.0(3)
C1 C19 C20 C21 165.3(2)
C22 O5 C21 O6 -4.0(4)
C22 O5 C21 C20 177.7(2)
C19 C20 C21 O6 15.8(4)
C19 C20 C21 O5 -165.9(2)
C21 O5 C22 C24 -62.6(3)
C21 O5 C22 C25 -179.4(3)
C21 O5 C22 C23 62.6(4)
